data_7038728
loop_
_publ_author_name
'Qu, Xiang-Long'
'Gui, Di'
'Zheng, Xiao-Li'
'Li, Rui'
'Han, Hong-Liang'
'Li, Xia'
'Li, Pei-Zhou'

_publ_section_title
;
 A Cd(ii)-based metal-organic framework as a luminance sensor to
 nitrobenzene and Tb(iii) ion.
;
_journal_issue 16
_journal_name_full 'Dalton transactions (Cambridge, England : 2003)'
_journal_page_first 6983
_journal_page_last 6989
_journal_paper_doi 10.1039/c6dt00162a
_journal_volume 45
_journal_year 2016
_chemical_formula_sum 'C36 H28 Cd2 N6 O8'
_chemical_formula_weight 897.44
_chemical_name_systematic
; 
 ? 
;
_space_group_IT_number 169
_symmetry_cell_setting hexagonal
_symmetry_space_group_name_Hall 'P 61'
_symmetry_space_group_name_H-M 'P 61'
_atom_sites_solution_hydrogens geom
_atom_sites_solution_primary direct
_atom_sites_solution_secondary difmap
_audit_creation_method SHELXL-97
_audit_update_record
;
2016-02-29 deposited with the CCDC.
2016-03-07 downloaded from the CCDC.
;
_cell_angle_alpha 90.00
_cell_angle_beta 90.00
_cell_angle_gamma 120.00
_cell_formula_units_Z 6
_cell_length_a 11.823(2)
_cell_length_b 11.823(2)
_cell_length_c 41.384(8)
_cell_measurement_reflns_used 5453
_cell_measurement_temperature 100(2)
_cell_measurement_theta_max 27.52
_cell_measurement_theta_min 1.99
_cell_volume 5009.8(15)
_computing_cell_refinement 'Bruker SMART'
_computing_data_collection 'Bruker SMART'
_computing_data_reduction 'Bruker SAINT'
_computing_molecular_graphics 'Bruker SHELXTL'
_computing_publication_material 'Bruker SHELXTL'
_computing_structure_refinement 'SHELXL-97 (Sheldrick, 1997)'
_computing_structure_solution 'SHELXS-97 (Sheldrick, 1990)'
_diffrn_ambient_temperature 100(2)
_diffrn_measured_fraction_theta_full 0.987
_diffrn_measured_fraction_theta_max 0.987
_diffrn_measurement_device_type 'CCD area detector'
_diffrn_measurement_method 'phi and omega scans'
_diffrn_radiation_monochromator graphite
_diffrn_radiation_source 'fine-focus sealed tube'
_diffrn_radiation_type MoK\a
_diffrn_radiation_wavelength 0.71073
_diffrn_reflns_av_R_equivalents 0.0514
_diffrn_reflns_av_sigmaI/netI 0.0719
_diffrn_reflns_limit_h_max 6
_diffrn_reflns_limit_h_min -15
_diffrn_reflns_limit_k_max 15
_diffrn_reflns_limit_k_min -14
_diffrn_reflns_limit_l_max 51
_diffrn_reflns_limit_l_min -46
_diffrn_reflns_number 19935
_diffrn_reflns_theta_full 27.52
_diffrn_reflns_theta_max 27.52
_diffrn_reflns_theta_min 1.99
_exptl_absorpt_coefficient_mu 1.338
_exptl_absorpt_correction_T_max 0.7757
_exptl_absorpt_correction_T_min 0.6167
_exptl_absorpt_process_details SADABS
_exptl_crystal_colour colorless
_exptl_crystal_density_diffrn 1.785
_exptl_crystal_density_method 'not measured'
_exptl_crystal_description block
_exptl_crystal_F_000 2676
_exptl_crystal_size_max 0.40
_exptl_crystal_size_mid 0.20
_exptl_crystal_size_min 0.20
_refine_diff_density_max 0.462
_refine_diff_density_min -0.393
_refine_diff_density_rms 0.088
_refine_ls_abs_structure_details 'Flack H D (1983), Acta Cryst. A39, 876-881'
_refine_ls_abs_structure_Flack 0.017(19)
_refine_ls_extinction_method none
_refine_ls_goodness_of_fit_ref 0.984
_refine_ls_hydrogen_treatment constr
_refine_ls_matrix_type full
_refine_ls_number_parameters 524
_refine_ls_number_reflns 7269
_refine_ls_number_restraints 175
_refine_ls_restrained_S_all 0.973
_refine_ls_R_factor_all 0.0570
_refine_ls_R_factor_gt 0.0386
_refine_ls_shift/su_max 0.003
_refine_ls_shift/su_mean 0.000
_refine_ls_structure_factor_coef Fsqd
_refine_ls_weighting_details 'calc w=1/[\s^2^(Fo^2^)+(0.0133P)^2^+0.0000P] where P=(Fo^2^+2Fc^2^)/3'
_refine_ls_weighting_scheme calc
_refine_ls_wR_factor_gt 0.0531
_refine_ls_wR_factor_ref 0.0578
_reflns_number_gt 5864
_reflns_number_total 7269
_reflns_threshold_expression >2sigma(I)
_cod_data_source_file c6dt00162a2.cif
_cod_data_source_block 1
_cod_depositor_comments 'Adding full bibliography for 7038728.cif.'
_cod_original_cell_volume 5009.5(16)
_cod_original_sg_symbol_H-M P61
_cod_database_code 7038728

loop_
_symmetry_equiv_pos_as_xyz
'x, y, z'
'-y, x-y, z+1/3'
'-x+y, -x, z+2/3'
'-x, -y, z+1/2'
'y, -x+y, z+5/6'
'x-y, x, z+1/6'

loop_
_atom_site_label
_atom_site_type_symbol
_atom_site_fract_x
_atom_site_fract_y
_atom_site_fract_z
_atom_site_U_iso_or_equiv
_atom_site_adp_type
_atom_site_occupancy
_atom_site_symmetry_multiplicity
_atom_site_calc_flag
_atom_site_refinement_flags
_atom_site_disorder_assembly
_atom_site_disorder_group
C1 C 0.0590(5) 0.4323(4) 0.85656(11) 0.0259(11) Uani 1 1 d . . .
C2 C -0.0314(4) 0.4630(4) 0.87467(10) 0.0217(10) Uani 1 1 d . . .
C3 C -0.1447(5) 0.4375(5) 0.85840(13) 0.0362(13) Uani 1 1 d . . .
H3 H -0.1543 0.4160 0.8361 0.043 Uiso 1 1 calc R . .
C4 C -0.2433(5) 0.4438(6) 0.87485(13) 0.0479(16) Uani 1 1 d . . .
H4 H -0.3214 0.4244 0.8638 0.057 Uiso 1 1 calc R . .
C5 C -0.2295(5) 0.4781(5) 0.90746(12) 0.0428(14) Uani 1 1 d . . .
H5 H -0.2977 0.4818 0.9187 0.051 Uiso 1 1 calc R . .
C6 C -0.1153(4) 0.5067(4) 0.92320(11) 0.0282(12) Uani 1 1 d . . .
H6 H -0.1054 0.5316 0.9453 0.034 Uiso 1 1 calc R . .
C7 C -0.0139(4) 0.5000(4) 0.90770(10) 0.0186(10) Uani 1 1 d . . .
C8 C 0.1111(4) 0.5449(4) 0.92464(10) 0.0178(10) Uani 1 1 d . . .
C9 C 0.2254(4) 0.6396(4) 0.91024(11) 0.0236(10) Uani 1 1 d . . .
H9 H 0.2212 0.6700 0.8893 0.028 Uiso 1 1 calc R . .
C10 C 0.3457(5) 0.6914(5) 0.92550(11) 0.0292(12) Uani 1 1 d . . .
H10 H 0.4226 0.7562 0.9151 0.035 Uiso 1 1 calc R . .
C11 C 0.3523(5) 0.6476(5) 0.95602(12) 0.0385(14) Uani 1 1 d . . .
H11 H 0.4341 0.6810 0.9666 0.046 Uiso 1 1 calc R . .
C12 C 0.2392(5) 0.5550(5) 0.97110(11) 0.0356(13) Uani 1 1 d . . .
H12 H 0.2440 0.5259 0.9922 0.043 Uiso 1 1 calc R . .
C13 C 0.1193(5) 0.5041(4) 0.95592(10) 0.0246(11) Uani 1 1 d . . .
C14 C 0.0030(5) 0.3965(5) 0.97314(12) 0.0280(12) Uani 1 1 d . . .
C15 C 0.3413(5) 0.3604(5) 0.91405(13) 0.0343(12) Uani 1 1 d . . .
H15 H 0.3500 0.4073 0.8947 0.041 Uiso 1 1 calc R . .
C16 C 0.2554(5) 0.2386(5) 0.95440(12) 0.0303(12) Uani 1 1 d . B .
H16 H 0.1954 0.1815 0.9701 0.036 Uiso 1 1 calc R . .
C17 C 0.4579(5) 0.2431(5) 0.97573(13) 0.0452(15) Uani 1 1 d . B .
H17A H 0.4777 0.1822 0.9639 0.054 Uiso 1 1 calc R . .
H17B H 0.4029 0.1957 0.9946 0.054 Uiso 1 1 calc R . .
C18 C 0.5838(5) 0.3568(5) 0.98764(12) 0.0394(14) Uani 1 1 d U . .
H18A H 0.6273 0.4131 0.9687 0.047 Uiso 1 1 calc R A 1
H18B H 0.6398 0.3212 0.9947 0.047 Uiso 1 1 calc R A 1
C19 C 0.5861(10) 0.4472(10) 1.0150(2) 0.031(2) Uani 0.650(7) 1 d PU B 1
H19A H 0.5250 0.3929 1.0323 0.037 Uiso 0.650(7) 1 calc PR B 1
H19B H 0.6749 0.4944 1.0245 0.037 Uiso 0.650(7) 1 calc PR B 1
C20 C 0.5485(8) 0.5463(8) 1.00343(19) 0.040(2) Uani 0.650(7) 1 d PU B 1
H20A H 0.6017 0.5937 0.9844 0.048 Uiso 0.650(7) 1 calc PR B 1
H20B H 0.4554 0.5008 0.9970 0.048 Uiso 0.650(7) 1 calc PR B 1
C21 C 0.5550(10) 0.7038(12) 1.0752(4) 0.037(3) Uani 0.650(7) 1 d PU B 1
H21 H 0.5219 0.7081 1.0958 0.044 Uiso 0.650(7) 1 calc PR B 1
C22 C 0.6674(10) 0.7591(13) 1.0326(3) 0.032(3) Uani 0.650(7) 1 d PU B 1
H22 H 0.7277 0.8059 1.0158 0.038 Uiso 0.650(7) 1 calc PR B 1
N4 N 0.5704(8) 0.6382(6) 1.02929(16) 0.0303(17) Uani 0.650(7) 1 d PU B 1
N5 N 0.4950(7) 0.5992(7) 1.05669(19) 0.043(2) Uani 0.650(7) 1 d PU B 1
C19' C 0.5405(18) 0.4444(18) 1.0053(4) 0.027(4) Uani 0.350(7) 1 d PU B 2
H19C H 0.4879 0.4671 0.9909 0.032 Uiso 0.350(7) 1 calc PR B 2
H19D H 0.4888 0.4007 1.0248 0.032 Uiso 0.350(7) 1 calc PR B 2
C20' C 0.6647(13) 0.5606(13) 1.0138(3) 0.025(3) Uani 0.350(7) 1 d PU B 2
H20C H 0.7238 0.5326 1.0231 0.030 Uiso 0.350(7) 1 calc PR B 2
H20D H 0.7061 0.6105 0.9938 0.030 Uiso 0.350(7) 1 calc PR B 2
C21' C 0.6082(17) 0.711(2) 1.0795(7) 0.036(5) Uani 0.350(7) 1 d PU B 2
H21' H 0.5826 0.7143 1.1011 0.044 Uiso 0.350(7) 1 calc PR B 2
C22' C 0.7177(17) 0.776(2) 1.0378(6) 0.023(4) Uani 0.350(7) 1 d PU B 2
H22' H 0.7853 0.8327 1.0235 0.028 Uiso 0.350(7) 1 calc PR B 2
N4' N 0.6507(13) 0.6455(11) 1.0365(3) 0.023(3) Uani 0.350(7) 1 d PU B 2
N5' N 0.5788(14) 0.6004(11) 1.0642(3) 0.030(3) Uani 0.350(7) 1 d PU B 2
C23 C -0.1550(5) -0.0533(5) 0.95001(12) 0.0306(13) Uani 1 1 d . . .
C24 C -0.1882(5) -0.1466(5) 0.92190(12) 0.0320(13) Uani 1 1 d . . .
C25 C -0.3189(5) -0.2206(5) 0.91380(15) 0.0415(14) Uani 1 1 d . . .
H25 H -0.3832 -0.2216 0.9278 0.050 Uiso 1 1 calc R . .
C26 C -0.3574(5) -0.2938(5) 0.88533(14) 0.0452(15) Uani 1 1 d . . .
H26 H -0.4473 -0.3458 0.8801 0.054 Uiso 1 1 calc R . .
C27 C -0.2627(6) -0.2897(5) 0.86486(14) 0.0480(15) Uani 1 1 d . . .
H27 H -0.2870 -0.3349 0.8448 0.058 Uiso 1 1 calc R . .
C28 C -0.1323(5) -0.2191(5) 0.87380(14) 0.0407(14) Uani 1 1 d . . .
H28 H -0.0685 -0.2192 0.8599 0.049 Uiso 1 1 calc R . .
C29 C -0.0916(5) -0.1479(4) 0.90251(12) 0.0327(13) Uani 1 1 d . . .
C30 C 0.0459(5) -0.0945(4) 0.91241(14) 0.0356(13) Uani 1 1 d . . .
C31 C 0.0710(5) -0.1498(5) 0.93918(13) 0.0362(13) Uani 1 1 d . . .
H31 H 0.0001 -0.2093 0.9523 0.043 Uiso 1 1 calc R . .
C32 C 0.1958(5) -0.1204(5) 0.94711(14) 0.0424(14) Uani 1 1 d . . .
H32 H 0.2104 -0.1596 0.9655 0.051 Uiso 1 1 calc R . .
C33 C 0.2991(5) -0.0342(5) 0.92842(14) 0.0441(15) Uani 1 1 d . . .
H33 H 0.3850 -0.0165 0.9334 0.053 Uiso 1 1 calc R . .
C34 C 0.2786(5) 0.0268(5) 0.90247(13) 0.0382(14) Uani 1 1 d . . .
H34 H 0.3506 0.0880 0.8899 0.046 Uiso 1 1 calc R . .
C35 C 0.1530(5) -0.0010(4) 0.89466(12) 0.0330(13) Uani 1 1 d . . .
C36 C 0.1380(5) 0.0816(5) 0.86960(13) 0.0357(14) Uani 1 1 d . . .
Cd1 Cd 0.01799(3) 0.22085(3) 0.913815(8) 0.02318(8) Uani 1 1 d . . .
Cd2 Cd 0.13060(4) 0.26083(3) 0.828703(9) 0.03739(11) Uani 1 1 d . . .
N1 N 0.2247(4) 0.2867(4) 0.92951(9) 0.0282(10) Uani 1 1 d . . .
N2 N 0.4400(4) 0.3603(4) 0.92848(10) 0.0411(11) Uani 1 1 d . B .
N3 N 0.3837(4) 0.2817(4) 0.95440(10) 0.0348(10) Uani 1 1 d . . .
N6 N 0.6729(4) 0.8106(4) 1.06244(10) 0.0336(11) Uani 1 1 d . . .
O1 O 0.1036(3) 0.3656(3) 0.87159(8) 0.0247(7) Uani 1 1 d . . .
O2 O 0.0824(3) 0.4590(3) 0.82741(7) 0.0376(9) Uani 1 1 d . . .
O3 O -0.0551(3) 0.2863(3) 0.95737(8) 0.0277(7) Uani 1 1 d . . .
O4 O -0.0269(4) 0.4099(3) 1.00060(7) 0.0409(10) Uani 1 1 d . . .
O5 O -0.0429(3) 0.0507(3) 0.95048(8) 0.0320(8) Uani 1 1 d . . .
O6 O -0.2386(3) -0.0745(4) 0.97112(9) 0.0411(10) Uani 1 1 d . . .
O7 O 0.0409(4) 0.0998(3) 0.87119(9) 0.0337(8) Uani 1 1 d . . .
O8 O 0.2238(3) 0.1353(3) 0.84836(8) 0.0430(10) Uani 1 1 d . . .

loop_
_atom_site_aniso_label
_atom_site_aniso_U_11
_atom_site_aniso_U_22
_atom_site_aniso_U_33
_atom_site_aniso_U_23
_atom_site_aniso_U_13
_atom_site_aniso_U_12
C1 0.030(3) 0.019(3) 0.020(3) -0.007(2) 0.003(2) 0.006(2)
C2 0.025(3) 0.024(3) 0.014(2) 0.001(2) -0.001(2) 0.011(2)
C3 0.035(3) 0.049(3) 0.023(3) 0.006(2) -0.008(2) 0.020(3)
C4 0.028(3) 0.073(4) 0.039(3) 0.009(3) -0.009(3) 0.024(3)
C5 0.038(3) 0.065(4) 0.036(3) 0.013(3) 0.003(3) 0.034(3)
C6 0.028(3) 0.037(3) 0.022(3) 0.009(2) 0.007(2) 0.018(2)
C7 0.025(2) 0.017(2) 0.015(2) 0.0106(18) 0.0045(19) 0.011(2)
C8 0.024(2) 0.016(2) 0.017(2) -0.0027(18) 0.0020(19) 0.012(2)
C9 0.025(3) 0.026(2) 0.019(3) -0.002(2) 0.000(2) 0.013(2)
C10 0.023(3) 0.038(3) 0.026(3) -0.005(2) -0.001(2) 0.015(2)
C11 0.027(3) 0.061(4) 0.035(3) -0.013(3) -0.007(2) 0.027(3)
C12 0.050(4) 0.059(4) 0.017(3) -0.006(3) -0.007(2) 0.041(3)
C13 0.038(3) 0.027(3) 0.017(3) -0.002(2) 0.002(2) 0.022(2)
C14 0.042(3) 0.031(3) 0.023(3) 0.013(2) 0.006(2) 0.027(3)
C15 0.028(3) 0.041(3) 0.034(3) 0.011(3) 0.012(3) 0.017(3)
C16 0.042(3) 0.033(3) 0.024(3) 0.009(2) 0.014(2) 0.025(3)
C17 0.063(4) 0.042(3) 0.050(3) 0.003(3) -0.003(3) 0.041(3)
C18 0.055(4) 0.034(3) 0.037(3) 0.001(2) 0.003(3) 0.028(3)
C19 0.035(6) 0.029(5) 0.031(6) 0.002(4) -0.013(4) 0.017(5)
C20 0.044(5) 0.032(5) 0.042(5) -0.004(4) -0.018(4) 0.017(4)
C21 0.027(6) 0.025(4) 0.049(5) 0.005(4) 0.020(5) 0.006(5)
C22 0.025(7) 0.029(5) 0.033(6) 0.013(4) 0.008(6) 0.009(5)
N4 0.038(4) 0.019(3) 0.034(4) 0.004(3) -0.007(3) 0.015(3)
N5 0.025(4) 0.026(4) 0.062(5) 0.000(3) 0.015(4) 0.001(3)
C19' 0.033(9) 0.027(7) 0.018(10) 0.001(6) -0.006(6) 0.014(6)
C20' 0.029(7) 0.026(6) 0.016(6) 0.004(5) 0.001(5) 0.011(6)
C21' 0.020(10) 0.032(8) 0.047(10) -0.011(8) 0.011(10) 0.006(9)
C22' 0.006(9) 0.015(6) 0.038(11) 0.006(6) -0.003(8) -0.003(7)
N4' 0.029(7) 0.018(5) 0.020(6) 0.007(4) 0.001(5) 0.011(5)
N5' 0.031(7) 0.020(6) 0.021(6) 0.006(4) 0.012(5) 0.000(6)
C23 0.045(3) 0.029(3) 0.032(3) 0.018(2) 0.022(3) 0.030(3)
C24 0.037(3) 0.021(3) 0.039(3) 0.008(2) 0.017(2) 0.016(2)
C25 0.035(3) 0.026(3) 0.057(4) 0.012(3) 0.024(3) 0.011(3)
C26 0.031(3) 0.027(3) 0.071(4) 0.000(3) 0.006(3) 0.010(3)
C27 0.045(4) 0.031(3) 0.055(4) -0.007(3) 0.007(3) 0.009(3)
C28 0.034(3) 0.030(3) 0.050(4) -0.006(3) 0.018(3) 0.010(3)
C29 0.037(3) 0.013(2) 0.040(3) 0.003(2) 0.016(3) 0.007(2)
C30 0.037(3) 0.022(3) 0.045(3) -0.006(3) 0.018(3) 0.013(2)
C31 0.032(3) 0.023(3) 0.054(4) -0.004(3) 0.018(3) 0.014(2)
C32 0.045(4) 0.030(3) 0.061(4) 0.002(3) 0.014(3) 0.025(3)
C33 0.030(3) 0.026(3) 0.078(4) -0.003(3) 0.021(3) 0.015(3)
C34 0.034(3) 0.023(3) 0.056(4) -0.005(3) 0.023(3) 0.013(3)
C35 0.038(3) 0.018(3) 0.040(3) -0.006(2) 0.022(3) 0.010(2)
C36 0.032(3) 0.024(3) 0.038(3) -0.013(2) 0.016(3) 0.004(2)
Cd1 0.02878(19) 0.02291(19) 0.01892(16) 0.00349(16) 0.01044(15) 0.01373(17)
Cd2 0.0410(2) 0.0272(2) 0.02502(19) -0.00706(18) 0.01855(18) 0.00279(19)
N1 0.036(3) 0.033(2) 0.026(2) 0.0076(19) 0.0090(19) 0.025(2)
N2 0.037(3) 0.053(3) 0.043(3) 0.021(2) 0.016(2) 0.030(2)
N3 0.045(3) 0.037(3) 0.034(2) 0.012(2) 0.012(2) 0.029(2)
N6 0.050(3) 0.025(2) 0.027(2) 0.0129(19) 0.020(2) 0.020(2)
O1 0.0297(19) 0.0216(17) 0.0208(16) 0.0065(15) 0.0091(14) 0.0113(16)
O2 0.061(2) 0.035(2) 0.0154(19) -0.0024(17) 0.0009(18) 0.0228(18)
O3 0.045(2) 0.0268(19) 0.0174(17) 0.0050(15) 0.0091(15) 0.0228(17)
O4 0.071(3) 0.038(2) 0.0154(18) 0.0029(16) 0.0210(19) 0.029(2)
O5 0.041(2) 0.0265(19) 0.032(2) 0.0060(16) 0.0160(17) 0.0196(18)
O6 0.045(2) 0.044(2) 0.039(2) 0.0159(18) 0.0272(18) 0.026(2)
O7 0.037(2) 0.0242(19) 0.0367(18) -0.0045(18) 0.0162(16) 0.0134(18)
O8 0.036(2) 0.040(2) 0.034(2) -0.0062(17) 0.0220(18) 0.0037(18)

loop_
_atom_type_symbol
_atom_type_description
_atom_type_scat_dispersion_real
_atom_type_scat_dispersion_imag
_atom_type_scat_source
C C 0.0033 0.0016 'International Tables Vol C Tables 4.2.6.8 and 6.1.1.4'
H H 0.0000 0.0000 'International Tables Vol C Tables 4.2.6.8 and 6.1.1.4'
N N 0.0061 0.0033 'International Tables Vol C Tables 4.2.6.8 and 6.1.1.4'
O O 0.0106 0.0060 'International Tables Vol C Tables 4.2.6.8 and 6.1.1.4'
Cd Cd -0.8075 1.2024 'International Tables Vol C Tables 4.2.6.8 and 6.1.1.4'

loop_
_geom_angle_atom_site_label_1
_geom_angle_atom_site_label_2
_geom_angle_atom_site_label_3
_geom_angle
_geom_angle_site_symmetry_1
_geom_angle_site_symmetry_3
O2 C1 O1 120.7(4) . .
O2 C1 C2 121.4(4) . .
O1 C1 C2 117.6(4) . .
C3 C2 C7 120.6(4) . .
C3 C2 C1 115.7(4) . .
C7 C2 C1 123.2(4) . .
C4 C3 C2 119.8(5) . .
C4 C3 H3 120.1 . .
C2 C3 H3 120.1 . .
C3 C4 C5 120.8(5) . .
C3 C4 H4 119.6 . .
C5 C4 H4 119.6 . .
C6 C5 C4 119.1(5) . .
C6 C5 H5 120.5 . .
C4 C5 H5 120.5 . .
C5 C6 C7 122.1(4) . .
C5 C6 H6 118.9 . .
C7 C6 H6 118.9 . .
C6 C7 C2 117.6(4) . .
C6 C7 C8 119.7(4) . .
C2 C7 C8 122.3(4) . .
C9 C8 C13 117.9(4) . .
C9 C8 C7 118.9(4) . .
C13 C8 C7 123.0(4) . .
C8 C9 C10 122.1(4) . .
C8 C9 H9 119.0 . .
C10 C9 H9 119.0 . .
C11 C10 C9 119.2(5) . .
C11 C10 H10 120.4 . .
C9 C10 H10 120.4 . .
C10 C11 C12 119.7(5) . .
C10 C11 H11 120.1 . .
C12 C11 H11 120.1 . .
C11 C12 C13 121.0(5) . .
C11 C12 H12 119.5 . .
C13 C12 H12 119.5 . .
C12 C13 C8 120.1(5) . .
C12 C13 C14 117.2(4) . .
C8 C13 C14 122.5(4) . .
O4 C14 O3 123.5(5) . .
O4 C14 C13 122.1(5) . .
O3 C14 C13 114.2(4) . .
N2 C15 N1 113.6(5) . .
N2 C15 H15 123.2 . .
N1 C15 H15 123.2 . .
N1 C16 N3 110.0(4) . .
N1 C16 H16 125.0 . .
N3 C16 H16 125.0 . .
N3 C17 C18 113.4(4) . .
N3 C17 H17A 108.9 . .
C18 C17 H17A 108.9 . .
N3 C17 H17B 108.9 . .
C18 C17 H17B 108.9 . .
H17A C17 H17B 107.7 . .
C17 C18 C19' 104.0(8) . .
C17 C18 C19 121.6(6) . .
C19' C18 C19 24.7(5) . .
C17 C18 H18A 106.9 . .
C19' C18 H18A 99.0 . .
C19 C18 H18A 106.9 . .
C17 C18 H18B 106.9 . .
C19' C18 H18B 131.3 . .
C19 C18 H18B 106.9 . .
H18A C18 H18B 106.7 . .
C20 C19 C18 112.9(7) . .
C20 C19 H19A 109.0 . .
C18 C19 H19A 109.0 . .
C20 C19 H19B 109.0 . .
C18 C19 H19B 109.0 . .
H19A C19 H19B 107.8 . .
N4 C20 C19 109.3(7) . .
N4 C20 H20A 109.8 . .
C19 C20 H20A 109.8 . .
N4 C20 H20B 109.8 . .
C19 C20 H20B 109.8 . .
H20A C20 H20B 108.3 . .
N5 C21 N6 116.3(11) . .
N5 C21 H21 121.9 . .
N6 C21 H21 121.9 . .
N4 C22 N6 113.6(10) . .
N4 C22 H22 123.2 . .
N6 C22 H22 123.2 . .
C22 N4 N5 110.2(8) . .
C22 N4 C20 128.4(9) . .
N5 N4 C20 121.0(7) . .
C21 N5 N4 102.1(8) . .
C20' C19' C18 103.2(12) . .
C20' C19' H19C 111.1 . .
C18 C19' H19C 111.1 . .
C20' C19' H19D 111.1 . .
C18 C19' H19D 111.1 . .
H19C C19' H19D 109.1 . .
N4' C20' C19' 113.5(12) . .
N4' C20' H20C 108.9 . .
C19' C20' H20C 108.9 . .
N4' C20' H20D 108.9 . .
C19' C20' H20D 108.9 . .
H20C C20' H20D 107.7 . .
N6 C21' N5' 113(2) . .
N6 C21' H21' 123.5 . .
N5' C21' H21' 123.5 . .
N6 C22' N4' 107.1(17) . .
N6 C22' H22' 126.4 . .
N4' C22' H22' 126.4 . .
C22' N4' N5' 108.1(15) . .
C22' N4' C20' 128.4(15) . .
N5' N4' C20' 122.6(11) . .
C21' N5' N4' 102.0(14) . .
O6 C23 O5 121.2(5) . .
O6 C23 C24 120.1(5) . .
O5 C23 C24 118.6(4) . .
C25 C24 C29 120.8(5) . .
C25 C24 C23 116.6(4) . .
C29 C24 C23 122.2(5) . .
C24 C25 C26 120.7(5) . .
C24 C25 H25 119.6 . .
C26 C25 H25 119.6 . .
C27 C26 C25 119.2(5) . .
C27 C26 H26 120.4 . .
C25 C26 H26 120.4 . .
C26 C27 C28 119.6(5) . .
C26 C27 H27 120.2 . .
C28 C27 H27 120.2 . .
C27 C28 C29 122.3(5) . .
C27 C28 H28 118.8 . .
C29 C28 H28 118.8 . .
C28 C29 C24 117.2(5) . .
C28 C29 C30 117.9(4) . .
C24 C29 C30 124.4(5) . .
C31 C30 C35 117.8(5) . .
C31 C30 C29 117.9(4) . .
C35 C30 C29 124.0(5) . .
C32 C31 C30 121.7(5) . .
C32 C31 H31 119.2 . .
C30 C31 H31 119.2 . .
C33 C32 C31 119.8(6) . .
C33 C32 H32 120.1 . .
C31 C32 H32 120.1 . .
C32 C33 C34 120.1(5) . .
C32 C33 H33 119.9 . .
C34 C33 H33 119.9 . .
C33 C34 C35 120.2(5) . .
C33 C34 H34 119.9 . .
C35 C34 H34 119.9 . .
C34 C35 C30 120.2(5) . .
C34 C35 C36 118.0(4) . .
C30 C35 C36 121.5(5) . .
O8 C36 O7 121.5(5) . .
O8 C36 C35 119.3(5) . .
O7 C36 C35 119.2(4) . .
O8 C36 Cd2 60.3(3) . .
O7 C36 Cd2 61.4(3) . .
C35 C36 Cd2 172.4(3) . .
N1 Cd1 N6 174.36(15) . 5_454
N1 Cd1 O3 100.54(12) . .
N6 Cd1 O3 84.07(13) 5_454 .
N1 Cd1 O1 87.93(13) . .
N6 Cd1 O1 92.92(13) 5_454 .
O3 Cd1 O1 116.52(10) . .
N1 Cd1 O5 85.66(13) . .
N6 Cd1 O5 92.28(14) 5_454 .
O3 Cd1 O5 76.91(11) . .
O1 Cd1 O5 166.04(11) . .
N1 Cd1 O7 89.54(13) . .
N6 Cd1 O7 85.30(14) 5_454 .
O3 Cd1 O7 164.61(12) . .
O1 Cd1 O7 75.09(11) . .
O5 Cd1 O7 92.45(10) . .
O3 Cd2 O1 128.68(10) 5_554 .
O3 Cd2 O6 109.81(12) 5_554 5_554
O1 Cd2 O6 102.04(12) . 5_554
O3 Cd2 O8 88.11(11) 5_554 .
O1 Cd2 O8 107.82(12) . .
O6 Cd2 O8 122.13(12) 5_554 .
O3 Cd2 O7 142.28(12) 5_554 .
O1 Cd2 O7 74.64(11) . .
O6 Cd2 O7 89.28(13) 5_554 .
O8 Cd2 O7 54.52(12) . .
O3 Cd2 O5 73.91(11) 5_554 5_554
O1 Cd2 O5 154.12(11) . 5_554
O6 Cd2 O5 53.74(10) 5_554 5_554
O8 Cd2 O5 82.68(11) . 5_554
O7 Cd2 O5 94.22(10) . 5_554
O3 Cd2 C36 115.11(13) 5_554 .
O1 Cd2 C36 90.38(13) . .
O6 Cd2 C36 108.27(14) 5_554 .
O8 Cd2 C36 27.02(12) . .
O7 Cd2 C36 27.57(13) . .
O5 Cd2 C36 89.59(13) 5_554 .
C16 N1 C15 103.5(4) . .
C16 N1 Cd1 124.2(3) . .
C15 N1 Cd1 131.2(3) . .
C15 N2 N3 103.2(4) . .
C16 N3 N2 109.6(4) . .
C16 N3 C17 128.4(4) . .
N2 N3 C17 121.6(4) . .
C21' N6 C22' 107.4(15) . .
C21' N6 C22 102.8(13) . .
C22' N6 C22 24.4(7) . .
C21' N6 C21 25.4(10) . .
C22' N6 C21 112.3(11) . .
C22 N6 C21 97.6(8) . .
C21' N6 Cd1 126.4(12) . 6_665
C22' N6 Cd1 116.9(9) . 6_665
C22 N6 Cd1 130.0(6) . 6_665
C21 N6 Cd1 130.6(6) . 6_665
C1 O1 Cd2 99.6(3) . .
C1 O1 Cd1 130.7(3) . .
Cd2 O1 Cd1 108.49(12) . .
C14 O3 Cd2 105.3(3) . 6
C14 O3 Cd1 129.1(3) . .
Cd2 O3 Cd1 109.63(12) 6 .
C23 O5 Cd1 123.0(3) . .
C23 O5 Cd2 87.1(3) . 6
Cd1 O5 Cd2 99.41(11) . 6
C23 O6 Cd2 97.2(3) . 6
C36 O7 Cd1 121.7(3) . .
C36 O7 Cd2 91.0(3) . .
Cd1 O7 Cd2 101.77(11) . .
C36 O8 Cd2 92.6(3) . .

loop_
_geom_bond_atom_site_label_1
_geom_bond_atom_site_label_2
_geom_bond_distance
_geom_bond_site_symmetry_2
C1 O2 1.242(5) .
C1 O1 1.305(5) .
C1 C2 1.491(6) .
C2 C3 1.391(6) .
C2 C7 1.419(6) .
C3 C4 1.384(7) .
C3 H3 0.9500 .
C4 C5 1.395(7) .
C4 H4 0.9500 .
C5 C6 1.380(6) .
C5 H5 0.9500 .
C6 C7 1.396(6) .
C6 H6 0.9500 .
C7 C8 1.474(6) .
C8 C9 1.386(6) .
C8 C13 1.402(6) .
C9 C10 1.388(6) .
C9 H9 0.9500 .
C10 C11 1.382(6) .
C10 H10 0.9500 .
C11 C12 1.382(7) .
C11 H11 0.9500 .
C12 C13 1.383(6) .
C12 H12 0.9500 .
C13 C14 1.506(6) .
C14 O4 1.224(5) .
C14 O3 1.304(6) .
C15 N2 1.312(6) .
C15 N1 1.366(6) .
C15 H15 0.9500 .
C16 N1 1.313(6) .
C16 N3 1.337(6) .
C16 H16 0.9500 .
C17 N3 1.469(6) .
C17 C18 1.505(7) .
C17 H17A 0.9900 .
C17 H17B 0.9900 .
C18 C19' 1.548(19) .
C18 C19 1.549(11) .
C18 H18A 0.9900 .
C18 H18B 0.9900 .
C19 C20 1.524(12) .
C19 H19A 0.9900 .
C19 H19B 0.9900 .
C20 N4 1.453(10) .
C20 H20A 0.9900 .
C20 H20B 0.9900 .
C21 N5 1.319(14) .
C21 N6 1.433(12) .
C21 H21 0.9500 .
C22 N4 1.318(13) .
C22 N6 1.363(15) .
C22 H22 0.9500 .
N4 N5 1.372(9) .
C19' C20' 1.47(2) .
C19' H19C 0.9900 .
C19' H19D 0.9900 .
C20' N4' 1.443(16) .
C20' H20C 0.9900 .
C20' H20D 0.9900 .
C21' N6 1.25(3) .
C21' N5' 1.34(3) .
C21' H21' 0.9500 .
C22' N6 1.31(3) .
C22' N4' 1.34(2) .
C22' H22' 0.9500 .
N4' N5' 1.367(15) .
C23 O6 1.247(5) .
C23 O5 1.280(6) .
C23 C24 1.513(7) .
C24 C25 1.384(7) .
C24 C29 1.402(6) .
C25 C26 1.397(7) .
C25 H25 0.9500 .
C26 C27 1.385(7) .
C26 H26 0.9500 .
C27 C28 1.387(7) .
C27 H27 0.9500 .
C28 C29 1.395(7) .
C28 H28 0.9500 .
C29 C30 1.477(7) .
C30 C31 1.392(7) .
C30 C35 1.402(6) .
C31 C32 1.376(7) .
C31 H31 0.9500 .
C32 C33 1.373(7) .
C32 H32 0.9500 .
C33 C34 1.381(7) .
C33 H33 0.9500 .
C34 C35 1.388(7) .
C34 H34 0.9500 .
C35 C36 1.495(7) .
C36 O8 1.250(5) .
C36 O7 1.272(6) .
C36 Cd2 2.748(6) .
Cd1 N1 2.258(4) .
Cd1 N6 2.264(4) 5_454
Cd1 O3 2.294(3) .
Cd1 O1 2.297(3) .
Cd1 O5 2.328(3) .
Cd1 O7 2.371(3) .
Cd2 O3 2.239(3) 5_554
Cd2 O1 2.276(3) .
Cd2 O6 2.328(4) 5_554
Cd2 O8 2.390(4) .
Cd2 O7 2.413(4) .
Cd2 O5 2.527(3) 5_554
N2 N3 1.356(5) .
N6 Cd1 2.264(4) 6_665
O3 Cd2 2.240(3) 6
O5 Cd2 2.527(3) 6
O6 Cd2 2.328(4) 6

loop_
_geom_torsion_atom_site_label_1
_geom_torsion_atom_site_label_2
_geom_torsion_atom_site_label_3
_geom_torsion_atom_site_label_4
_geom_torsion
_geom_torsion_site_symmetry_1
_geom_torsion_site_symmetry_4
O2 C1 C2 C3 41.7(6) . .
O1 C1 C2 C3 -132.1(5) . .
O2 C1 C2 C7 -146.0(4) . .
O1 C1 C2 C7 40.2(6) . .
C7 C2 C3 C4 -2.4(8) . .
C1 C2 C3 C4 170.1(5) . .
C2 C3 C4 C5 1.4(9) . .
C3 C4 C5 C6 0.3(9) . .
C4 C5 C6 C7 -1.2(8) . .
C5 C6 C7 C2 0.2(7) . .
C5 C6 C7 C8 173.6(4) . .
C3 C2 C7 C6 1.5(6) . .
C1 C2 C7 C6 -170.4(4) . .
C3 C2 C7 C8 -171.6(4) . .
C1 C2 C7 C8 16.5(6) . .
C6 C7 C8 C9 -124.5(4) . .
C2 C7 C8 C9 48.5(6) . .
C6 C7 C8 C13 50.2(6) . .
C2 C7 C8 C13 -136.8(4) . .
C13 C8 C9 C10 1.6(6) . .
C7 C8 C9 C10 176.5(4) . .
C8 C9 C10 C11 0.0(7) . .
C9 C10 C11 C12 -1.2(7) . .
C10 C11 C12 C13 0.8(7) . .
C11 C12 C13 C8 0.8(7) . .
C11 C12 C13 C14 175.5(4) . .
C9 C8 C13 C12 -2.0(6) . .
C7 C8 C13 C12 -176.7(4) . .
C9 C8 C13 C14 -176.4(4) . .
C7 C8 C13 C14 8.9(6) . .
C12 C13 C14 O4 56.0(6) . .
C8 C13 C14 O4 -129.4(5) . .
C12 C13 C14 O3 -118.6(5) . .
C8 C13 C14 O3 56.0(6) . .
N3 C17 C18 C19' 58.2(8) . .
N3 C17 C18 C19 77.0(7) . .
C17 C18 C19 C20 -78.3(9) . .
C19' C18 C19 C20 -29.7(19) . .
C18 C19 C20 N4 -172.2(7) . .
N6 C22 N4 N5 3.9(12) . .
N6 C22 N4 C20 -168.2(7) . .
C19 C20 N4 C22 102.9(11) . .
C19 C20 N4 N5 -68.3(10) . .
N6 C21 N5 N4 -3.5(11) . .
C22 N4 N5 C21 -0.1(11) . .
C20 N4 N5 C21 172.6(8) . .
C17 C18 C19' C20' -174.4(9) . .
C19 C18 C19' C20' 46.8(19) . .
C18 C19' C20' N4' -167.5(10) . .
N6 C22' N4' N5' -10.1(18) . .
N6 C22' N4' C20' -179.4(13) . .
C19' C20' N4' C22' -144.0(17) . .
C19' C20' N4' N5' 48.1(18) . .
N6 C21' N5' N4' 8.4(19) . .
C22' N4' N5' C21' 1.4(18) . .
C20' N4' N5' C21' 171.5(14) . .
O6 C23 C24 C25 24.4(7) . .
O5 C23 C24 C25 -151.4(5) . .
O6 C23 C24 C29 -162.9(5) . .
O5 C23 C24 C29 21.3(7) . .
C29 C24 C25 C26 -2.9(8) . .
C23 C24 C25 C26 169.9(5) . .
C24 C25 C26 C27 -1.2(8) . .
C25 C26 C27 C28 3.6(8) . .
C26 C27 C28 C29 -2.0(9) . .
C27 C28 C29 C24 -2.0(8) . .
C27 C28 C29 C30 170.0(5) . .
C25 C24 C29 C28 4.4(7) . .
C23 C24 C29 C28 -168.0(5) . .
C25 C24 C29 C30 -167.0(5) . .
C23 C24 C29 C30 20.6(7) . .
C28 C29 C30 C31 -109.9(6) . .
C24 C29 C30 C31 61.5(6) . .
C28 C29 C30 C35 63.3(6) . .
C24 C29 C30 C35 -125.3(5) . .
C35 C30 C31 C32 -3.8(7) . .
C29 C30 C31 C32 169.9(4) . .
C30 C31 C32 C33 0.2(7) . .
C31 C32 C33 C34 2.5(7) . .
C32 C33 C34 C35 -1.5(7) . .
C33 C34 C35 C30 -2.2(7) . .
C33 C34 C35 C36 171.1(4) . .
C31 C30 C35 C34 4.7(7) . .
C29 C30 C35 C34 -168.5(4) . .
C31 C30 C35 C36 -168.3(4) . .
C29 C30 C35 C36 18.5(7) . .
C34 C35 C36 O8 27.1(7) . .
C30 C35 C36 O8 -159.8(5) . .
C34 C35 C36 O7 -150.1(5) . .
C30 C35 C36 O7 23.1(7) . .
C34 C35 C36 Cd2 -58(3) . .
C30 C35 C36 Cd2 115(3) . .
O8 C36 Cd2 O3 2.5(3) . 5_554
O7 C36 Cd2 O3 -171.9(3) . 5_554
C35 C36 Cd2 O3 92(3) . 5_554
O8 C36 Cd2 O1 -131.3(3) . .
O7 C36 Cd2 O1 54.2(3) . .
C35 C36 Cd2 O1 -42(3) . .
O8 C36 Cd2 O6 125.8(3) . 5_554
O7 C36 Cd2 O6 -48.6(3) . 5_554
C35 C36 Cd2 O6 -145(3) . 5_554
O7 C36 Cd2 O8 -174.5(5) . .
C35 C36 Cd2 O8 89(3) . .
O8 C36 Cd2 O7 174.5(5) . .
C35 C36 Cd2 O7 -96(3) . .
O8 C36 Cd2 O5 74.5(3) . 5_554
O7 C36 Cd2 O5 -99.9(3) . 5_554
C35 C36 Cd2 O5 164(3) . 5_554
N3 C16 N1 C15 0.8(5) . .
N3 C16 N1 Cd1 170.0(3) . .
N2 C15 N1 C16 -0.8(6) . .
N2 C15 N1 Cd1 -169.0(3) . .
N6 Cd1 N1 C16 -79.3(16) 5_454 .
O3 Cd1 N1 C16 65.3(4) . .
O1 Cd1 N1 C16 -178.1(4) . .
O5 Cd1 N1 C16 -10.6(4) . .
O7 Cd1 N1 C16 -103.0(4) . .
N6 Cd1 N1 C15 86.8(16) 5_454 .
O3 Cd1 N1 C15 -128.7(4) . .
O1 Cd1 N1 C15 -12.1(4) . .
O5 Cd1 N1 C15 155.5(4) . .
O7 Cd1 N1 C15 63.0(4) . .
N1 C15 N2 N3 0.5(6) . .
N1 C16 N3 N2 -0.6(6) . .
N1 C16 N3 C17 -173.5(4) . .
C15 N2 N3 C16 0.0(5) . .
C15 N2 N3 C17 173.6(4) . .
C18 C17 N3 C16 -136.4(5) . .
C18 C17 N3 N2 51.4(6) . .
N5' C21' N6 C22' -15.1(19) . .
N5' C21' N6 C22 9.7(17) . .
N5' C21' N6 C21 90(4) . .
N5' C21' N6 Cd1 -160.1(10) . 6_665
N4' C22' N6 C21' 15.2(18) . .
N4' C22' N6 C22 -67(3) . .
N4' C22' N6 C21 -11.3(17) . .
N4' C22' N6 Cd1 164.0(9) . 6_665
N4 C22 N6 C21' 20.0(13) . .
N4 C22 N6 C22' 124(4) . .
N4 C22 N6 C21 -5.3(11) . .
N4 C22 N6 Cd1 -170.8(6) . 6_665
N5 C21 N6 C21' -98(4) . .
N5 C21 N6 C22' -14.7(15) . .
N5 C21 N6 C22 5.5(11) . .
N5 C21 N6 Cd1 170.8(6) . 6_665
O2 C1 O1 Cd2 -23.5(5) . .
C2 C1 O1 Cd2 150.4(3) . .
O2 C1 O1 Cd1 -148.2(4) . .
C2 C1 O1 Cd1 25.7(6) . .
O3 Cd2 O1 C1 74.9(3) 5_554 .
O6 Cd2 O1 C1 -53.1(3) 5_554 .
O8 Cd2 O1 C1 177.2(3) . .
O7 Cd2 O1 C1 -138.9(3) . .
O5 Cd2 O1 C1 -72.0(4) 5_554 .
C36 Cd2 O1 C1 -161.9(3) . .
O3 Cd2 O1 Cd1 -146.22(13) 5_554 .
O6 Cd2 O1 Cd1 85.85(15) 5_554 .
O8 Cd2 O1 Cd1 -43.92(15) . .
O7 Cd2 O1 Cd1 -0.03(14) . .
O5 Cd2 O1 Cd1 66.9(3) 5_554 .
C36 Cd2 O1 Cd1 -22.93(15) . .
N1 Cd1 O1 C1 -148.7(4) . .
N6 Cd1 O1 C1 36.9(4) 5_454 .
O3 Cd1 O1 C1 -47.9(4) . .
O5 Cd1 O1 C1 148.7(5) . .
O7 Cd1 O1 C1 121.3(4) . .
N1 Cd1 O1 Cd2 90.10(15) . .
N6 Cd1 O1 Cd2 -84.32(15) 5_454 .
O3 Cd1 O1 Cd2 -169.15(12) . .
O5 Cd1 O1 Cd2 27.4(6) . .
O7 Cd1 O1 Cd2 0.03(14) . .
O4 C14 O3 Cd2 -27.6(5) . 6
C13 C14 O3 Cd2 147.0(3) . 6
O4 C14 O3 Cd1 -159.7(3) . .
C13 C14 O3 Cd1 14.8(6) . .
N1 Cd1 O3 C14 44.6(4) . .
N6 Cd1 O3 C14 -138.7(4) 5_454 .
O1 Cd1 O3 C14 -48.4(4) . .
O5 Cd1 O3 C14 127.6(4) . .
O7 Cd1 O3 C14 174.8(5) . .
N1 Cd1 O3 Cd2 -86.04(15) . 6
N6 Cd1 O3 Cd2 90.68(16) 5_454 6
O1 Cd1 O3 Cd2 -179.01(12) . 6
O5 Cd1 O3 Cd2 -3.06(13) . 6
O7 Cd1 O3 Cd2 44.1(5) . 6
O6 C23 O5 Cd1 -107.8(5) . .
C24 C23 O5 Cd1 68.0(5) . .
O6 C23 O5 Cd2 -8.4(5) . 6
C24 C23 O5 Cd2 167.3(4) . 6
N1 Cd1 O5 C23 -162.8(4) . .
N6 Cd1 O5 C23 11.9(4) 5_454 .
O3 Cd1 O5 C23 95.3(4) . .
O1 Cd1 O5 C23 -99.9(6) . .
O7 Cd1 O5 C23 -73.5(4) . .
N1 Cd1 O5 Cd2 104.47(13) . 6
N6 Cd1 O5 Cd2 -80.79(14) 5_454 6
O3 Cd1 O5 Cd2 2.59(11) . 6
O1 Cd1 O5 Cd2 167.4(4) . 6
O7 Cd1 O5 Cd2 -166.18(11) . 6
O5 C23 O6 Cd2 9.2(5) . 6
C24 C23 O6 Cd2 -166.5(4) . 6
O8 C36 O7 Cd1 -110.2(5) . .
C35 C36 O7 Cd1 66.8(5) . .
Cd2 C36 O7 Cd1 -104.5(3) . .
O8 C36 O7 Cd2 -5.6(5) . .
C35 C36 O7 Cd2 171.4(4) . .
N1 Cd1 O7 C36 10.7(4) . .
N6 Cd1 O7 C36 -167.1(4) 5_454 .
O3 Cd1 O7 C36 -120.6(5) . .
O1 Cd1 O7 C36 98.7(4) . .
O5 Cd1 O7 C36 -75.0(4) . .
N1 Cd1 O7 Cd2 -88.01(15) . .
N6 Cd1 O7 Cd2 94.27(16) 5_454 .
O3 Cd1 O7 Cd2 140.7(4) . .
O1 Cd1 O7 Cd2 -0.02(13) . .
O5 Cd1 O7 Cd2 -173.65(12) . .
O3 Cd2 O7 C36 12.0(4) 5_554 .
O1 Cd2 O7 C36 -122.8(3) . .
O6 Cd2 O7 C36 134.6(3) 5_554 .
O8 Cd2 O7 C36 3.1(3) . .
O5 Cd2 O7 C36 81.0(3) 5_554 .
O3 Cd2 O7 Cd1 134.80(16) 5_554 .
O1 Cd2 O7 Cd1 0.02(13) . .
O6 Cd2 O7 Cd1 -102.67(14) 5_554 .
O8 Cd2 O7 Cd1 125.86(19) . .
O5 Cd2 O7 Cd1 -156.23(12) 5_554 .
C36 Cd2 O7 Cd1 122.8(3) . .
O7 C36 O8 Cd2 5.7(5) . .
C35 C36 O8 Cd2 -171.3(4) . .
O3 Cd2 O8 C36 -177.7(3) 5_554 .
O1 Cd2 O8 C36 52.1(3) . .
O6 Cd2 O8 C36 -65.4(3) 5_554 .
O7 Cd2 O8 C36 -3.1(3) . .
O5 Cd2 O8 C36 -103.7(3) 5_554 .
